data_4519279
loop_
_publ_author_name
'Deneff, Jacob I.'
'Rohwer, Lauren E. S.'
'Butler, Kimberly S.'
'Valdez, Nichole R.'
'Rodriguez, Mark A.'
'Luk, Ting S.'
'Sava Gallis, Dorina F.'

_publ_section_title
;
 Covert MOF-Based Photoluminescent Tags via Tunable Linker Energetics.
;
_journal_issue 2
_journal_name_full 'ACS applied materials &amp; interfaces'
_journal_page_first 3038
_journal_page_last 3047
_journal_paper_doi 10.1021/acsami.1c20432
_journal_volume 14
_journal_year 2022
_chemical_formula_moiety 'C132 O45.326 Yb9.768'
_chemical_formula_sum 'C132 O45.32 Yb9.76'
_chemical_formula_weight 3999.31
_space_group_crystal_system trigonal
_space_group_IT_number 156
_space_group_name_Hall 'P 3 -2"'
_space_group_name_H-M_alt 'P 3 m 1'
_audit_creation_date 2021-06-23
_audit_creation_method
;
Olex2 1.3
(compiled Nov 21 2019 18:26:39 for OlexSys, GUI svn.r6003)
;
_cell_angle_alpha 90
_cell_angle_beta 90
_cell_angle_gamma 120
_cell_formula_units_Z 1
_cell_length_a 21.7387(6)
_cell_length_b 21.7387(6)
_cell_length_c 16.9015(8)
_cell_measurement_reflns_used 9269
_cell_measurement_temperature 275.0
_cell_measurement_theta_max 74.45
_cell_measurement_theta_min 5.38
_cell_volume 6917.1(4)
_computing_cell_refinement 'SAINT V8.40A (Bruker, 2016)'
_computing_data_reduction 'SAINT V8.40A (Bruker, 2016)'
_computing_molecular_graphics 'Olex2 1.3 (Dolomanov et al., 2009)'
_computing_publication_material 'Olex2 1.3 (Dolomanov et al., 2009)'
_computing_structure_refinement 'XL  (Sheldrick, 2008)'
_computing_structure_solution 'SHELXT 2014/5 (Sheldrick, 2014)'
_diffrn_ambient_temperature 275.0
_diffrn_measured_fraction_theta_full 0.993
_diffrn_measured_fraction_theta_max 0.994
_diffrn_measurement_device_type 'Bruker APEX-II CCD'
_diffrn_measurement_method '\f and \w scans'
_diffrn_radiation_type CuK\a
_diffrn_radiation_wavelength 1.54178
_diffrn_reflns_av_R_equivalents 0.0526
_diffrn_reflns_av_unetI/netI 0.0246
_diffrn_reflns_Laue_measured_fraction_full 0.993
_diffrn_reflns_Laue_measured_fraction_max 0.994
_diffrn_reflns_limit_h_max 26
_diffrn_reflns_limit_h_min -26
_diffrn_reflns_limit_k_max 26
_diffrn_reflns_limit_k_min -26
_diffrn_reflns_limit_l_max 18
_diffrn_reflns_limit_l_min -20
_diffrn_reflns_number 129685
_diffrn_reflns_point_group_measured_fraction_full 0.973
_diffrn_reflns_point_group_measured_fraction_max 0.964
_diffrn_reflns_theta_full 67.679
_diffrn_reflns_theta_max 72.117
_diffrn_reflns_theta_min 5.379
_diffrn_source_current 1.0
_diffrn_source_power 0.05
_diffrn_source_voltage 50.0
_diffrn_standards_number 0
_exptl_absorpt_coefficient_mu 6.156
_exptl_absorpt_correction_T_max 0.7538
_exptl_absorpt_correction_T_min 0.5635
_exptl_absorpt_correction_type multi-scan
_exptl_absorpt_process_details
;
SADABS-2016/2 (Bruker,2016/2) was used for absorption correction.
wR2(int) was 0.1100 before and 0.0802 after correction.
The Ratio of minimum to maximum transmission is 0.7475.
The \l/2 correction factor is Not present.
;
_exptl_crystal_colour 'clear colourless'
_exptl_crystal_colour_lustre clear
_exptl_crystal_colour_primary colourless
_exptl_crystal_density_diffrn 0.960
_exptl_crystal_description hexagonal
_exptl_crystal_F_000 1838
_exptl_crystal_size_max 0.4
_exptl_crystal_size_mid 0.4
_exptl_crystal_size_min 0.3
_refine_diff_density_max 3.452
_refine_diff_density_min -1.433
_refine_diff_density_rms 0.146
_refine_ls_abs_structure_details
;
 Refined as an inversion twin.
;
_refine_ls_abs_structure_Flack 0.51(4)
_refine_ls_extinction_method none
_refine_ls_goodness_of_fit_ref 1.046
_refine_ls_hydrogen_treatment undef
_refine_ls_matrix_type full
_refine_ls_number_parameters 285
_refine_ls_number_reflns 9484
_refine_ls_number_restraints 472
_refine_ls_restrained_S_all 1.028
_refine_ls_R_factor_all 0.0741
_refine_ls_R_factor_gt 0.0605
_refine_ls_shift/su_max 0.000
_refine_ls_shift/su_mean 0.000
_refine_ls_structure_factor_coef Fsqd
_refine_ls_weighting_details 'w=1/[\s^2^(Fo^2^)+(0.0889P)^2^+49.5774P] where P=(Fo^2^+2Fc^2^)/3'
_refine_ls_weighting_scheme calc
_refine_ls_wR_factor_gt 0.1654
_refine_ls_wR_factor_ref 0.1835
_reflns_Friedel_coverage 0.937
_reflns_Friedel_fraction_full 0.953
_reflns_Friedel_fraction_max 0.933
_reflns_number_gt 8274
_reflns_number_total 9484
_reflns_threshold_expression 'I > 2\s(I)'
_cod_data_source_file am1c20432_si_005.cif
_cod_data_source_block phase1_yb_tbap_b
_cod_original_cell_volume 6917.1(5)
_cod_database_code 4519279
_shelx_shelxl_version_number 2018/3
_shelx_space_group_comment
;
The symmetry employed for this shelxl refinement is uniquely defined
by the following loop, which should always be used as a source of
symmetry information in preference to the above space-group names.
They are only intended as comments.
;
_shelx_estimated_absorpt_t_max 0.260
_shelx_estimated_absorpt_t_min 0.192
_olex2_refinement_description
;
1. Twinned data refinement
 Scales: 0.49(4)
 0.51(4)
2. Shared sites
{Yb1A, O1B}
{Yb1B, O1A}
{Yb3A, O3B}
{Yb3B, O3A}
3. Restrained distances
 Yb2A-O20A
 2.51 with sigma of 0.02
 Yb2B-O20B
 2.64 with sigma of 0.02
4. Restrained planarity
 C1, C2, C3, C4, C5, C6, C7, C8, C9, C10, C71, C81
 with sigma of 0.1
5. Rigid bond restraints
 All non-hydrogen atoms
 with sigma for 1-2 distances of 0.01 and sigma for 1-3 distances of 0.01
6. Uiso/Uaniso restraints and constraints
All non-hydrogen atoms have similar U: within 2A with sigma of 0.04 and sigma
for terminal atoms of 0.08 within 2A
Uanis(Yb1A) = Uanis(O1B)
Uanis(Yb1B) = Uanis(O1A)
Uanis(Yb3A) = Uanis(O3B)
Uanis(Yb3B) = Uanis(O3A)
Uanis(O78B) = Uanis(O78A)
Uanis(O79B) = Uanis(O79A)
Uanis(O78B) = Uanis(O79B)
Uanis(O78A) = Uanis(O79A)
Uanis(O88A) = Uanis(O88B)
Uanis(O89A) = Uanis(O89B)
Uanis(O88A) = Uanis(O89A)
Uanis(O88B) = Uanis(O89B)
Uanis(O78B) = Uanis(O88A)
Uanis(O78A) = Uanis(O88B)
Uanis(O79B) = Uanis(O89A)
Uanis(O79A) = Uanis(O89B)
Uanis(O10A) = Uanis(O10B)
Uanis(O30B) = Uanis(O30A)
Uanis(O10A) = Uanis(O30A)
Uanis(O10B) = Uanis(O30B)
Uanis(O21) = Uanis(O31)
Uanis(O21) = Uanis(O11)
Uiso(O20A) = Uiso(O20B)
Uiso(O40) = Uiso(O50)
7. Others
 Sof(O78B)=Sof(O79B)=Sof(O88B)=Sof(O89B)=1-FVAR(1)
 Sof(Yb1B)=Sof(O1B)=Sof(O10B)=Sof(Yb2B)=Sof(Yb3B)=Sof(O3B)=Sof(O30B)=0.5*(1-
 FVAR(2))
 Sof(O20B)=0.125*(1-FVAR(2))
 Sof(O20A)=0.125*FVAR(2)
 Sof(Yb1A)=Sof(O1A)=Sof(O10A)=Sof(Yb2A)=Sof(Yb3A)=Sof(O3A)=Sof(O30A)=0.5*FVAR(2)
 Sof(O78A)=Sof(O79A)=Sof(O88A)=Sof(O89A)=FVAR(1)
 Sof(O40)=Sof(O50)=0.125*FVAR(3)
 Sof(Yb4)=Sof(Yb5)=0.16667*FVAR(3)
8.a Fitted hexagon refined as free rotating group:
 C71(C72,C73,C74,C75,C76), C81(C82,C83,C84,C85,C86)
;
_olex2_exptl_crystal_mounting_method 'Fluorolube on MiTeGen mount'
_olex2_submission_original_sample_id 'CJP 363'
_olex2_submission_special_instructions 'No special instructions were received'

loop_
_space_group_symop_operation_xyz
'x, y, z'
'-y, x-y, z'
'-x+y, -x, z'
'-y, -x, z'
'-x+y, y, z'
'x, x-y, z'

loop_
_atom_site_label
_atom_site_type_symbol
_atom_site_fract_x
_atom_site_fract_y
_atom_site_fract_z
_atom_site_U_iso_or_equiv
_atom_site_adp_type
_atom_site_occupancy
_atom_site_site_symmetry_order
_atom_site_calc_flag
_atom_site_refinement_flags_posn
_atom_site_refinement_flags_adp
_atom_site_refinement_flags_occupancy
_atom_site_disorder_assembly
_atom_site_disorder_group
Yb1A Yb 0.27448(5) 0.54895(11) 0.03401(11) 0.0283(6) Uani 0.408(2) 2 d S TU P A 1
O1A O 0.39184(4) 0.60816(4) 0.03402(7) 0.0198(3) Uani 0.408(2) 2 d S TU P A 1
O10A O 0.2886(13) 0.577(3) -0.0921(19) 0.052(2) Uani 0.408(2) 2 d S TU P A 1
Yb2A Yb 0.43614(7) 0.56386(7) 0.14801(13) 0.0333(7) Uani 0.408(2) 2 d DS TU P A 1
O20A O 0.5031(7) 0.4969(7) 0.149(7) 0.026(9) Uiso 0.1019(6) 2 d DS . P A 1
Yb3A Yb 0.27446(5) 0.54893(11) 0.26200(11) 0.0284(6) Uani 0.408(2) 2 d S TU P A 1
O3A O 0.39187(4) 0.60813(4) 0.26200(7) 0.0198(3) Uani 0.408(2) 2 d S TU P A 1
O30A O 0.2895(13) 0.579(3) 0.3887(19) 0.052(2) Uani 0.408(2) 2 d S TU P A 1
Yb4 Yb 0.333333 0.666667 -0.1716(3) 0.0595(19) Uani 0.384(5) 6 d S TU P A 1
O40 O 0.3947(18) 0.6053(18) -0.193(4) 0.003(8) Uiso 0.0960(12) 2 d S U P A 1
Yb5 Yb 0.333333 0.666667 0.4678(3) 0.0589(19) Uani 0.384(5) 6 d S TU P A 1
O50 O 0.3953(18) 0.6047(18) 0.488(4) 0.003(8) Uiso 0.0960(12) 2 d S U P A 1
Yb1B Yb 0.39184(4) 0.60816(4) 0.03402(7) 0.0198(3) Uani 0.592(2) 2 d S TU P A 2
O1B O 0.27448(5) 0.54895(11) 0.03401(11) 0.0283(6) Uani 0.592(2) 2 d S TU P A 2
O10B O 0.3762(8) 0.6238(8) -0.0867(13) 0.052(2) Uani 0.592(2) 2 d S TU P A 2
Yb2B Yb 0.53880(8) 0.76940(4) 0.14798(9) 0.0256(3) Uani 0.592(2) 2 d DS TU P A 2
O20B O 0.6792(14) 0.8396(7) 0.150(5) 0.026(9) Uiso 0.1481(6) 2 d DS . P A 2
Yb3B Yb 0.39187(4) 0.60813(4) 0.26200(7) 0.0198(3) Uani 0.592(2) 2 d S TU P A 2
O3B O 0.27446(5) 0.54893(11) 0.26200(11) 0.0284(6) Uani 0.592(2) 2 d S TU P A 2
O30B O 0.3758(8) 0.6242(8) 0.3827(13) 0.052(2) Uani 0.592(2) 2 d S TU P A 2
O11 O 0.333333 0.666667 0.0685(11) 0.0183(9) Uani 1 6 d S TU P . .
O21 O 0.4547(3) 0.6607(4) 0.1479(5) 0.0183(9) Uani 1 1 d . U . . .
O31 O 0.333333 0.666667 0.2279(11) 0.0183(9) Uani 1 6 d S TU P . .
C1 C 0.7775(9) 0.6689(11) 0.5639(11) 0.078(6) Uani 1 1 d . U . . .
C2 C 0.7231(10) 0.6717(13) 0.6083(10) 0.088(6) Uani 1 1 d . U . . .
C3 C 0.7228(10) 0.6718(13) 0.6874(11) 0.088(6) Uani 1 1 d . U . . .
C4 C 0.7769(11) 0.6680(14) 0.7321(11) 0.078(6) Uani 1 1 d . U . . .
C5 C 0.8330(10) 0.666(2) 0.6899(14) 0.075(7) Uani 1 2 d S TU P . .
C6 C 0.8329(10) 0.666(2) 0.6057(14) 0.078(7) Uani 1 2 d S TU P . .
C7 C 0.7792(11) 0.6691(13) 0.4815(10) 0.076(6) Uani 1 1 d . U . . .
C8 C 0.7793(11) 0.6694(14) 0.8143(10) 0.077(6) Uani 1 1 d . U . . .
C9 C 0.8345(10) 0.6690(19) 0.4416(14) 0.079(9) Uani 1 2 d S TU P . .
C10 C 0.8346(10) 0.669(2) 0.8546(14) 0.081(9) Uani 1 2 d S TU P . .
C71 C 0.7204(5) 0.6680(8) 0.4311(6) 0.075(5) Uani 1 1 d G U . . .
C72 C 0.7402(4) 0.7223(7) 0.3762(7) 0.110(8) Uani 1 1 d G U . . .
C73 C 0.6893(5) 0.7238(6) 0.3278(7) 0.086(6) Uani 1 1 d G U . . .
C74 C 0.6185(5) 0.6709(6) 0.3342(6) 0.054(4) Uani 1 1 d G U . . .
C75 C 0.5987(4) 0.6166(6) 0.3892(7) 0.082(5) Uani 1 1 d G U . . .
C76 C 0.6496(6) 0.6152(7) 0.4376(7) 0.100(7) Uani 1 1 d G U . . .
C77 C 0.5620(8) 0.6714(10) 0.2847(9) 0.047(3) Uani 1 1 d . U . . .
O78A O 0.5393(13) 0.7078(14) 0.2974(16) 0.0439(11) Uani 0.408(2) 1 d . U P A 1
O79A O 0.5252(13) 0.6088(15) 0.2360(16) 0.0439(11) Uani 0.408(2) 1 d . U P A 1
O78B O 0.5868(9) 0.7237(10) 0.2346(11) 0.0439(11) Uani 0.592(2) 1 d . U P A 2
O79B O 0.5017(9) 0.6281(10) 0.2938(11) 0.0439(11) Uani 0.592(2) 1 d . U P A 2
C81 C 0.7199(5) 0.6678(8) 0.8645(6) 0.075(5) Uani 1 1 d G U . . .
C82 C 0.6492(6) 0.6147(7) 0.8583(7) 0.099(7) Uani 1 1 d G U . . .
C83 C 0.5983(4) 0.6161(6) 0.9070(8) 0.082(5) Uani 1 1 d G U . . .
C84 C 0.6182(5) 0.6704(6) 0.9619(6) 0.055(4) Uani 1 1 d G U . . .
C85 C 0.6889(5) 0.7235(6) 0.9681(7) 0.086(6) Uani 1 1 d G U . . .
C86 C 0.7398(4) 0.7221(7) 0.9194(7) 0.109(8) Uani 1 1 d G U . . .
C87 C 0.5619(8) 0.6714(10) 1.0115(9) 0.046(3) Uani 1 1 d . U . . .
O88A O 0.5250(13) 0.6083(15) 1.0613(16) 0.0439(11) Uani 0.408(2) 1 d . U P A 1
O89A O 0.5391(13) 0.7076(14) 0.9991(16) 0.0439(11) Uani 0.408(2) 1 d . U P A 1
O88B O 0.5024(9) 0.6283(10) 1.0026(11) 0.0439(11) Uani 0.592(2) 1 d . U P A 2
O89B O 0.5867(9) 0.7237(10) 1.0618(11) 0.0439(11) Uani 0.592(2) 1 d . U P A 2

loop_
_atom_site_aniso_label
_atom_site_aniso_U_11
_atom_site_aniso_U_22
_atom_site_aniso_U_33
_atom_site_aniso_U_23
_atom_site_aniso_U_13
_atom_site_aniso_U_12
Yb1A 0.0264(9) 0.0239(11) 0.0339(13) -0.0055(8) -0.0028(4) 0.0119(5)
O1A 0.0186(5) 0.0186(5) 0.0220(7) -0.0036(2) 0.0036(2) 0.0093(5)
O10A 0.062(5) 0.082(10) 0.019(3) 0.000(5) 0.000(3) 0.041(5)
Yb2A 0.0370(11) 0.0370(11) 0.0293(12) -0.0001(5) 0.0001(5) 0.0209(12)
Yb3A 0.0267(9) 0.0243(11) 0.0334(12) 0.0056(8) 0.0028(4) 0.0121(5)
O3A 0.0188(5) 0.0188(5) 0.0216(7) 0.0034(2) -0.0034(2) 0.0092(5)
O30A 0.062(5) 0.082(10) 0.019(3) 0.000(5) 0.000(3) 0.041(5)
Yb4 0.079(3) 0.079(3) 0.020(3) 0.000 0.000 0.0396(15)
Yb5 0.079(3) 0.079(3) 0.020(2) 0.000 0.000 0.0393(15)
Yb1B 0.0186(5) 0.0186(5) 0.0220(7) -0.0036(2) 0.0036(2) 0.0093(5)
O1B 0.0264(9) 0.0239(11) 0.0339(13) -0.0055(8) -0.0028(4) 0.0119(5)
O10B 0.062(5) 0.082(10) 0.019(3) 0.000(5) 0.000(3) 0.041(5)
Yb2B 0.0239(7) 0.0293(6) 0.0219(6) 0.0000(3) 0.0000(6) 0.0119(4)
Yb3B 0.0188(5) 0.0188(5) 0.0216(7) 0.0034(2) -0.0034(2) 0.0092(5)
O3B 0.0267(9) 0.0243(11) 0.0334(12) 0.0056(8) 0.0028(4) 0.0121(5)
O30B 0.062(5) 0.082(10) 0.019(3) 0.000(5) 0.000(3) 0.041(5)
O11 0.0204(14) 0.0204(14) 0.0142(18) 0.000 0.000 0.0102(7)
O21 0.0204(14) 0.0204(14) 0.0142(18) 0.000 0.000 0.0102(7)
O31 0.0204(14) 0.0204(14) 0.0142(18) 0.000 0.000 0.0102(7)
C1 0.068(10) 0.178(18) 0.037(6) 0.013(10) 0.003(7) 0.099(12)
C2 0.069(11) 0.20(2) 0.041(6) 0.028(11) 0.013(8) 0.102(13)
C3 0.071(11) 0.20(2) 0.043(6) -0.027(11) -0.013(8) 0.103(13)
C4 0.067(10) 0.176(18) 0.036(6) -0.013(10) -0.003(7) 0.095(12)
C5 0.058(7) 0.18(2) 0.031(7) 0.002(13) 0.001(6) 0.088(11)
C6 0.062(8) 0.18(2) 0.030(7) -0.003(13) -0.002(7) 0.091(12)
C7 0.070(10) 0.166(18) 0.034(7) 0.000(9) -0.001(7) 0.090(12)
C8 0.073(10) 0.171(18) 0.033(7) -0.001(9) 0.000(7) 0.095(12)
C9 0.064(9) 0.18(3) 0.036(11) -0.023(15) -0.012(7) 0.088(14)
C10 0.064(9) 0.18(3) 0.038(11) 0.024(15) 0.012(8) 0.090(14)
C71 0.058(8) 0.169(17) 0.027(7) 0.010(9) 0.003(6) 0.079(10)
C72 0.060(9) 0.19(2) 0.069(11) 0.031(12) -0.021(9) 0.054(11)
C73 0.049(7) 0.133(15) 0.080(11) 0.016(10) -0.022(8) 0.047(8)
C74 0.048(7) 0.096(11) 0.039(8) -0.003(6) -0.007(6) 0.052(7)
C75 0.060(8) 0.137(15) 0.074(10) 0.032(10) 0.001(8) 0.069(9)
C76 0.077(9) 0.170(19) 0.071(11) 0.034(12) -0.007(9) 0.076(10)
C77 0.033(6) 0.074(9) 0.041(7) 0.001(5) -0.010(5) 0.031(6)
O78A 0.031(3) 0.055(3) 0.052(3) 0.001(2) -0.004(3) 0.026(3)
O79A 0.031(3) 0.055(3) 0.052(3) 0.001(2) -0.004(3) 0.026(3)
O78B 0.031(3) 0.055(3) 0.052(3) 0.001(2) -0.004(3) 0.026(3)
O79B 0.031(3) 0.055(3) 0.052(3) 0.001(2) -0.004(3) 0.026(3)
C81 0.056(8) 0.167(16) 0.030(7) -0.013(9) -0.004(6) 0.078(10)
C82 0.077(9) 0.164(18) 0.075(12) -0.035(12) 0.006(9) 0.074(10)
C83 0.056(8) 0.136(15) 0.078(11) -0.032(10) 0.000(8) 0.066(9)
C84 0.050(7) 0.093(11) 0.041(8) 0.004(6) 0.006(6) 0.051(7)
C85 0.046(7) 0.135(15) 0.077(11) -0.020(10) 0.021(8) 0.045(8)
C86 0.061(9) 0.18(2) 0.072(12) -0.033(12) 0.019(9) 0.054(11)
C87 0.029(6) 0.071(8) 0.043(8) -0.001(5) 0.009(5) 0.027(6)
O88A 0.031(3) 0.055(3) 0.052(3) 0.001(2) -0.004(3) 0.026(3)
O89A 0.031(3) 0.055(3) 0.052(3) 0.001(2) -0.004(3) 0.026(3)
O88B 0.031(3) 0.055(3) 0.052(3) 0.001(2) -0.004(3) 0.026(3)
O89B 0.031(3) 0.055(3) 0.052(3) 0.001(2) -0.004(3) 0.026(3)

loop_
_atom_type_symbol
_atom_type_description
_atom_type_scat_dispersion_real
_atom_type_scat_dispersion_imag
_atom_type_scat_source
C C 0.0181 0.0091 'International Tables Vol C Tables 4.2.6.8 and 6.1.1.4'
O O 0.0492 0.0322 'International Tables Vol C Tables 4.2.6.8 and 6.1.1.4'
Yb Yb -7.2108 4.4329 'International Tables Vol C Tables 4.2.6.8 and 6.1.1.4'

loop_
_geom_angle_atom_site_label_1
_geom_angle_atom_site_label_2
_geom_angle_atom_site_label_3
_geom_angle
_geom_angle_site_symmetry_1
_geom_angle_site_symmetry_3
_geom_angle_publ_flag
Yb1A Yb1A Yb1A 60.0 3_565 2_665 ?
O1A Yb1A Yb1A 29.70(5) . 2_665 ?
O1A Yb1A Yb1A 89.70(5) 3_565 2_665 ?
O1A Yb1A Yb1A 89.70(5) . 3_565 ?
O1A Yb1A Yb1A 29.70(5) 3_565 3_565 ?
O1A Yb1A O1A 119.41(10) . 3_565 ?
O1A Yb1A O11 60.80(9) . . ?
O1A Yb1A O11 60.80(8) 3_565 . ?
O1A Yb1A O21 59.68(19) 3_565 3_565 ?
O1A Yb1A O21 59.68(19) . 4_665 ?
O1A Yb1A O21 122.22(17) . 3_565 ?
O1A Yb1A O21 122.22(17) 3_565 4_665 ?
O1A Yb1A C87 71.7(3) . 4_664 ?
O1A Yb1A C87 167.1(3) 3_565 4_664 ?
O1A Yb1A C87 71.7(3) 3_565 3_564 ?
O1A Yb1A C87 167.1(3) . 3_564 ?
O1A Yb1A O89A 154.5(7) 3_565 4_664 ?
O1A Yb1A O89A 81.5(7) . 4_664 ?
O1A Yb1A O89A 154.5(7) . 3_564 ?
O1A Yb1A O89A 81.5(7) 3_565 3_564 ?
O10A Yb1A Yb1A 77.9(10) . 3_565 ?
O10A Yb1A Yb1A 77.9(10) . 2_665 ?
O10A Yb1A O1A 83.0(6) . . ?
O10A Yb1A O1A 83.0(6) . 3_565 ?
O10A Yb1A O11 90.8(13) . . ?
O10A Yb1A O21 141.4(4) . 3_565 ?
O10A Yb1A O21 141.4(4) . 4_665 ?
O10A Yb1A C87 92.4(9) . 4_664 ?
O10A Yb1A C87 92.4(9) . 3_564 ?
O10A Yb1A O89A 85.5(12) . 3_564 ?
O10A Yb1A O89A 85.5(12) . 4_664 ?
O11 Yb1A Yb1A 33.12(19) . 3_565 ?
O11 Yb1A Yb1A 33.12(19) . 2_665 ?
O11 Yb1A O21 79.9(4) . 4_665 ?
O11 Yb1A O21 79.9(4) . 3_565 ?
O11 Yb1A C87 131.5(3) . 3_564 ?
O11 Yb1A C87 131.5(3) . 4_664 ?
O21 Yb1A Yb1A 108.96(13) 4_665 3_565 ?
O21 Yb1A Yb1A 108.96(13) 3_565 2_665 ?
O21 Yb1A Yb1A 73.97(17) 4_665 2_665 ?
O21 Yb1A Yb1A 73.97(17) 3_565 3_565 ?
O21 Yb1A O21 73.9(4) 4_665 3_565 ?
O21 Yb1A C87 68.2(3) 3_565 3_564 ?
O21 Yb1A C87 121.7(3) 3_565 4_664 ?
O21 Yb1A C87 121.7(3) 4_665 3_564 ?
O21 Yb1A C87 68.2(3) 4_665 4_664 ?
C87 Yb1A Yb1A 160.1(3) 3_564 2_665 ?
C87 Yb1A Yb1A 101.1(3) 4_664 2_665 ?
C87 Yb1A Yb1A 160.1(3) 4_664 3_565 ?
C87 Yb1A Yb1A 101.1(3) 3_564 3_565 ?
C87 Yb1A C87 96.6(6) 4_664 3_564 ?
O89A Yb1A Yb1A 162.1(7) 4_664 3_565 ?
O89A Yb1A Yb1A 110.1(7) 3_564 3_565 ?
O89A Yb1A Yb1A 162.1(7) 3_564 2_665 ?
O89A Yb1A Yb1A 110.1(7) 4_664 2_665 ?
O89A Yb1A O11 142.3(7) 3_564 . ?
O89A Yb1A O11 142.3(7) 4_664 . ?
O89A Yb1A O21 80.0(7) 4_664 4_665 ?
O89A Yb1A O21 123.9(7) 4_664 3_565 ?
O89A Yb1A O21 123.9(7) 3_564 4_665 ?
O89A Yb1A O21 80.0(7) 3_564 3_565 ?
O89A Yb1A C87 86.2(8) 4_664 3_564 ?
O89A Yb1A C87 12.8(7) 4_664 4_664 ?
O89A Yb1A C87 86.2(8) 3_564 4_664 ?
O89A Yb1A C87 12.8(8) 3_564 3_564 ?
O89A Yb1A O89A 74.9(14) 4_664 3_564 ?
Yb1A O1A Yb1A 120.59(10) . 2_665 ?
Yb1A O1A Yb2A 108.93(7) 2_665 . ?
Yb1A O1A Yb2A 108.93(7) . . ?
Yb4 O10A Yb1A 143(2) . . ?
Yb1A Yb2A Yb3A 89.10(7) . 2_665 ?
O1A Yb2A Yb1A 32.63(4) . . ?
O1A Yb2A Yb3A 84.80(6) . 2_665 ?
O1A Yb2A Yb3A 84.80(6) . . ?
O20A Yb2A Yb1A 135.7(19) . . ?
O20A Yb2A O1A 131(3) . . ?
O20A Yb2A Yb3A 135.2(19) . 2_665 ?
O20A Yb2A Yb3A 135.2(19) . . ?
O20A Yb2A O3A 131(3) . . ?
Yb3A Yb2A Yb1A 59.60(5) . . ?
Yb3A Yb2A Yb3A 59.36(7) . 2_665 ?
O3A Yb2A Yb1A 84.81(6) . . ?
O3A Yb2A O1A 98.25(9) . . ?
O3A Yb2A Yb3A 32.64(4) . 2_665 ?
O3A Yb2A Yb3A 32.64(4) . . ?
O21 Yb2A Yb1A 77.1(2) . . ?
O21 Yb2A Yb1A 30.2(3) 4_665 . ?
O21 Yb2A O1A 60.1(2) . . ?
O21 Yb2A O1A 60.1(2) 4_665 . ?
O21 Yb2A O20A 139.62(16) . . ?
O21 Yb2A O20A 139.62(16) 4_665 . ?
O21 Yb2A Yb3A 30.3(3) . 2_665 ?
O21 Yb2A Yb3A 30.3(3) 4_665 . ?
O21 Yb2A Yb3A 77.2(2) 4_665 2_665 ?
O21 Yb2A Yb3A 77.2(2) . . ?
O21 Yb2A O3A 60.1(2) . . ?
O21 Yb2A O3A 60.1(2) 4_665 . ?
O21 Yb2A O21 80.8(3) . 4_665 ?
O21 Yb2A O79A 82.1(7) 4_665 4_665 ?
O21 Yb2A O79A 134.8(7) . 4_665 ?
O21 Yb2A O79A 134.8(7) 4_665 . ?
O21 Yb2A O79A 82.1(7) . . ?
O21 Yb2A O88A 135.1(7) 4_665 1_554 ?
O21 Yb2A O88A 82.2(7) 4_665 4_664 ?
O21 Yb2A O88A 82.2(7) . 1_554 ?
O21 Yb2A O88A 135.1(7) . 4_664 ?
O79A Yb2A Yb1A 105.8(7) 4_665 . ?
O79A Yb2A Yb1A 156.3(7) . . ?
O79A Yb2A O1A 138.1(7) . . ?
O79A Yb2A O1A 138.1(7) 4_665 . ?
O79A Yb2A O20A 68(2) . . ?
O79A Yb2A O20A 68(2) 4_665 . ?
O79A Yb2A Yb3A 67.2(7) . 2_665 ?
O79A Yb2A Yb3A 67.2(7) 4_665 . ?
O79A Yb2A Yb3A 104.9(7) 4_665 2_665 ?
O79A Yb2A Yb3A 104.9(7) . . ?
O79A Yb2A O3A 75.0(7) 4_665 . ?
O79A Yb2A O3A 75.0(7) . . ?
O79A Yb2A O79A 81.1(14) . 4_665 ?
O88A Yb2A Yb1A 105.3(6) 1_554 . ?
O88A Yb2A Yb1A 67.5(7) 4_664 . ?
O88A Yb2A O1A 75.4(6) 4_664 . ?
O88A Yb2A O1A 75.4(6) 1_554 . ?
O88A Yb2A O20A 68(2) 1_554 . ?
O88A Yb2A O20A 68(2) 4_664 . ?
O88A Yb2A Yb3A 105.8(7) 4_664 . ?
O88A Yb2A Yb3A 105.8(7) 1_554 2_665 ?
O88A Yb2A Yb3A 156.6(7) 1_554 . ?
O88A Yb2A Yb3A 156.6(7) 4_664 2_665 ?
O88A Yb2A O3A 138.1(7) 4_664 . ?
O88A Yb2A O3A 138.1(7) 1_554 . ?
O88A Yb2A O79A 82.8(9) 1_554 . ?
O88A Yb2A O79A 136.1(9) 4_664 . ?
O88A Yb2A O79A 136.1(9) 1_554 4_665 ?
O88A Yb2A O79A 82.8(9) 4_664 4_665 ?
O88A Yb2A O88A 81.3(14) 4_664 1_554 ?
Yb3A Yb3A Yb3A 60.0 2_665 3_565 ?
O3A Yb3A Yb3A 29.71(5) 3_565 3_565 ?
O3A Yb3A Yb3A 89.72(5) . 3_565 ?
O3A Yb3A Yb3A 89.72(5) 3_565 2_665 ?
O3A Yb3A Yb3A 29.72(5) . 2_665 ?
O3A Yb3A O3A 119.43(10) . 3_565 ?
O3A Yb3A O30A 82.6(6) . . ?
O3A Yb3A O30A 82.6(6) 3_565 . ?
O3A Yb3A O21 59.70(19) . 4_665 ?
O3A Yb3A O21 59.70(19) 3_565 3_565 ?
O3A Yb3A O21 122.20(17) 3_565 4_665 ?
O3A Yb3A O21 122.20(17) . 3_565 ?
O3A Yb3A O31 60.78(8) 3_565 . ?
O3A Yb3A O31 60.79(9) . . ?
O3A Yb3A C77 71.7(3) 3_565 3_565 ?
O3A Yb3A C77 167.1(3) . 3_565 ?
O3A Yb3A C77 167.1(3) 3_565 4_665 ?
O3A Yb3A C77 71.7(3) . 4_665 ?
O3A Yb3A O78A 81.6(7) 3_565 3_565 ?
O3A Yb3A O78A 81.6(7) . 4_665 ?
O3A Yb3A O78A 154.3(7) 3_565 4_665 ?
O3A Yb3A O78A 154.2(7) . 3_565 ?
O30A Yb3A Yb3A 77.2(10) . 3_565 ?
O30A Yb3A Yb3A 77.2(10) . 2_665 ?
O30A Yb3A O21 141.2(4) . 3_565 ?
O30A Yb3A O21 141.2(4) . 4_665 ?
O30A Yb3A O31 89.7(13) . . ?
O30A Yb3A C77 92.9(9) . 3_565 ?
O30A Yb3A C77 92.9(9) . 4_665 ?
O30A Yb3A O78A 86.1(12) . 4_665 ?
O30A Yb3A O78A 86.1(12) . 3_565 ?
O21 Yb3A Yb3A 108.94(13) 3_565 2_665 ?
O21 Yb3A Yb3A 108.94(13) 4_665 3_565 ?
O21 Yb3A Yb3A 73.98(17) 3_565 3_565 ?
O21 Yb3A Yb3A 73.97(17) 4_665 2_665 ?
O21 Yb3A O21 73.8(4) 4_665 3_565 ?
O21 Yb3A C77 68.3(3) 4_665 4_665 ?
O21 Yb3A C77 121.8(4) 3_565 4_665 ?
O21 Yb3A C77 121.8(4) 4_665 3_565 ?
O21 Yb3A C77 68.3(3) 3_565 3_565 ?
O31 Yb3A Yb3A 33.05(19) . 3_565 ?
O31 Yb3A Yb3A 33.05(19) . 2_665 ?
O31 Yb3A O21 80.0(4) . 4_665 ?
O31 Yb3A O21 80.0(4) . 3_565 ?
O31 Yb3A C77 131.6(3) . 4_665 ?
O31 Yb3A C77 131.6(3) . 3_565 ?
C77 Yb3A Yb3A 160.0(3) 4_665 3_565 ?
C77 Yb3A Yb3A 160.0(3) 3_565 2_665 ?
C77 Yb3A Yb3A 101.2(3) 4_665 2_665 ?
C77 Yb3A Yb3A 101.2(3) 3_565 3_565 ?
C77 Yb3A C77 96.6(6) 4_665 3_565 ?
O78A Yb3A Yb3A 162.0(7) 4_665 3_565 ?
O78A Yb3A Yb3A 110.2(7) 4_665 2_665 ?
O78A Yb3A Yb3A 162.0(7) 3_565 2_665 ?
O78A Yb3A Yb3A 110.2(7) 3_565 3_565 ?
O78A Yb3A O21 123.9(7) 3_565 4_665 ?
O78A Yb3A O21 80.2(7) 4_665 4_665 ?
O78A Yb3A O21 80.2(7) 3_565 3_565 ?
O78A Yb3A O21 123.9(7) 4_665 3_565 ?
O78A Yb3A O31 142.4(7) 3_565 . ?
O78A Yb3A O31 142.4(7) 4_665 . ?
O78A Yb3A C77 12.9(8) 3_565 3_565 ?
O78A Yb3A C77 86.0(8) 3_565 4_665 ?
O78A Yb3A C77 86.0(8) 4_665 3_565 ?
O78A Yb3A C77 12.9(7) 4_665 4_665 ?
O78A Yb3A O78A 74.6(14) 4_665 3_565 ?
Yb3A O3A Yb2A 108.92(7) 2_665 . ?
Yb3A O3A Yb2A 108.92(7) . . ?
Yb3A O3A Yb3A 120.57(10) . 2_665 ?
Yb5 O30A Yb3A 144(2) . . ?
Yb1A Yb4 Yb1A 55.50(8) . 2_665 ?
Yb1A Yb4 Yb1A 55.50(8) 3_565 2_665 ?
Yb1A Yb4 Yb1A 55.50(8) 3_565 . ?
O10A Yb4 Yb1A 71.6(9) 2_665 3_565 ?
O10A Yb4 Yb1A 71.6(9) 3_565 2_665 ?
O10A Yb4 Yb1A 71.6(9) 2_665 . ?
O10A Yb4 Yb1A 18.9(10) . . ?
O10A Yb4 Yb1A 71.6(9) 3_565 . ?
O10A Yb4 Yb1A 71.6(9) . 2_665 ?
O10A Yb4 Yb1A 18.9(10) 2_665 2_665 ?
O10A Yb4 Yb1A 18.9(10) 3_565 3_565 ?
O10A Yb4 Yb1A 71.6(9) . 3_565 ?
O10A Yb4 O10A 85.2(15) 3_565 . ?
O10A Yb4 O10A 85.2(15) 2_665 . ?
O10A Yb4 O10A 85.2(15) 3_565 2_665 ?
O10A Yb4 O40 73.1(14) 2_665 . ?
O10A Yb4 O40 73.1(14) . 3_565 ?
O10A Yb4 O40 73.1(14) 3_565 2_665 ?
O10A Yb4 O40 73.1(14) . . ?
O10A Yb4 O40 73.1(14) 2_665 2_665 ?
O10A Yb4 O40 150(2) . 2_665 ?
O10A Yb4 O40 73.1(14) 3_565 3_565 ?
O10A Yb4 O40 150(2) 3_565 . ?
O10A Yb4 O40 150(2) 2_665 3_565 ?
O40 Yb4 Yb1A 82.2(16) 3_565 . ?
O40 Yb4 Yb1A 82.2(16) 2_665 3_565 ?
O40 Yb4 Yb1A 131.4(18) 3_565 2_665 ?
O40 Yb4 Yb1A 131.4(18) 2_665 . ?
O40 Yb4 Yb1A 131.4(18) . 3_565 ?
O40 Yb4 Yb1A 82.2(16) . . ?
O40 Yb4 Yb1A 82.2(16) 2_665 2_665 ?
O40 Yb4 Yb1A 82.2(16) 3_565 3_565 ?
O40 Yb4 Yb1A 82.2(16) . 2_665 ?
O40 Yb4 O40 117.7(9) 2_665 . ?
O40 Yb4 O40 117.7(9) 3_565 2_665 ?
O40 Yb4 O40 117.7(9) 3_565 . ?
Yb3A Yb5 Yb3A 55.48(8) . 2_665 ?
Yb3A Yb5 Yb3A 55.48(8) 3_565 2_665 ?
Yb3A Yb5 Yb3A 55.48(8) 3_565 . ?
O30A Yb5 Yb3A 71.2(9) 3_565 . ?
O30A Yb5 Yb3A 71.2(9) 2_665 3_565 ?
O30A Yb5 Yb3A 18.5(10) . . ?
O30A Yb5 Yb3A 71.2(9) . 2_665 ?
O30A Yb5 Yb3A 71.2(9) 2_665 . ?
O30A Yb5 Yb3A 18.5(10) 2_665 2_665 ?
O30A Yb5 Yb3A 71.2(9) 3_565 2_665 ?
O30A Yb5 Yb3A 18.5(10) 3_565 3_565 ?
O30A Yb5 Yb3A 71.2(9) . 3_565 ?
O30A Yb5 O30A 84.6(15) 3_565 . ?
O30A Yb5 O30A 84.6(15) . 2_665 ?
O30A Yb5 O30A 84.6(15) 3_565 2_665 ?
O30A Yb5 O50 149(2) . 2_665 ?
O30A Yb5 O50 149(2) 2_665 3_565 ?
O30A Yb5 O50 72.9(14) 2_665 2_665 ?
O30A Yb5 O50 72.9(14) . . ?
O30A Yb5 O50 72.9(14) 3_565 3_565 ?
O30A Yb5 O50 72.9(14) . 3_565 ?
O30A Yb5 O50 72.9(14) 3_565 2_665 ?
O30A Yb5 O50 149(2) 3_565 . ?
O30A Yb5 O50 72.9(14) 2_665 . ?
O50 Yb5 Yb3A 81.7(16) 3_565 . ?
O50 Yb5 Yb3A 130.8(18) 2_665 . ?
O50 Yb5 Yb3A 130.8(18) 3_565 2_665 ?
O50 Yb5 Yb3A 81.7(16) . . ?
O50 Yb5 Yb3A 81.7(16) 2_665 3_565 ?
O50 Yb5 Yb3A 81.7(16) 3_565 3_565 ?
O50 Yb5 Yb3A 81.7(16) . 2_665 ?
O50 Yb5 Yb3A 130.8(18) . 3_565 ?
O50 Yb5 Yb3A 81.7(16) 2_665 2_665 ?
O50 Yb5 O50 118.0(9) 3_565 . ?
O50 Yb5 O50 118.0(9) 2_665 . ?
O50 Yb5 O50 118.0(9) 2_665 3_565 ?
Yb1B Yb1B Yb2B 60.49(2) 2_665 . ?
Yb1B Yb1B Yb3B 90.01(3) 2_665 . ?
O1B Yb1B Yb2B 135.79(7) . . ?
O1B Yb1B Yb3B 90.01(6) . . ?
O1B Yb1B O11 61.38(9) . . ?
O1B Yb1B O21 120.93(17) . . ?
O1B Yb1B O88B 155.7(5) . 1_554 ?
O10B Yb1B O1B 82.1(4) . . ?
O10B Yb1B Yb2B 117.29(19) . . ?
O10B Yb1B Yb3B 163.9(8) . . ?
O10B Yb1B O11 88.7(10) . . ?
O10B Yb1B O21 145.7(3) . . ?
O10B Yb1B O88B 89.0(8) . 1_554 ?
Yb3B Yb1B Yb2B 60.18(3) . . ?
O11 Yb1B Yb1B 33.15(19) . 2_665 ?
O11 Yb1B Yb2B 78.8(2) . . ?
O11 Yb1B Yb2B 78.8(2) . 3_565 ?
O11 Yb1B Yb3B 75.2(5) . . ?
O11 Yb1B O21 82.4(4) . 4_665 ?
O11 Yb1B O21 82.4(4) . . ?
O11 Yb1B O88B 141.4(5) . 4_664 ?
O11 Yb1B O88B 141.4(5) . 1_554 ?
O21 Yb1B Yb1B 110.16(14) 4_665 2_665 ?
O21 Yb1B Yb1B 78.52(18) . 2_665 ?
O21 Yb1B Yb2B 28.4(2) 4_665 3_565 ?
O21 Yb1B Yb2B 93.49(19) . 3_565 ?
O21 Yb1B Yb2B 93.49(19) 4_665 . ?
O21 Yb1B Yb2B 28.4(2) . . ?
O21 Yb1B Yb3B 33.38(18) . . ?
O21 Yb1B Yb3B 33.38(18) 4_665 . ?
O21 Yb1B O21 65.9(4) . 4_665 ?
O88B Yb1B Yb2B 68.2(5) 1_554 . ?
O88B Yb1B Yb2B 135.0(5) 4_664 . ?
O88B Yb1B Yb3B 103.5(4) 1_554 . ?
O88B Yb1B Yb3B 103.5(4) 4_664 . ?
O88B Yb1B O21 118.1(5) 4_664 . ?
O88B Yb1B O21 78.0(5) 1_554 . ?
O88B Yb1B O88B 77.1(9) 4_664 1_554 ?
Yb1B Yb2B Yb3B 59.65(3) 2_665 2_665 ?
Yb1B Yb2B Yb3B 88.86(4) . 2_665 ?
Yb1B Yb2B Yb3B 59.65(3) . . ?
Yb1B Yb2B Yb3B 88.86(4) 2_665 . ?
O20B Yb2B Yb1B 136.0(12) . . ?
O20B Yb2B Yb3B 135.2(12) . . ?
O20B Yb2B Yb3B 135.2(12) . 2_665 ?
Yb3B Yb2B Yb3B 59.03(5) . 2_665 ?
O21 Yb2B Yb1B 30.7(2) 6_565 2_665 ?
O21 Yb2B Yb1B 30.7(2) . . ?
O21 Yb2B Yb1B 78.77(18) . 2_665 ?
O21 Yb2B Yb1B 78.77(18) 6_565 . ?
O21 Yb2B O20B 137.55(15) . . ?
O21 Yb2B O20B 137.55(15) 6_565 . ?
O21 Yb2B Yb3B 30.8(2) 6_565 2_665 ?
O21 Yb2B Yb3B 78.81(18) . 2_665 ?
O21 Yb2B Yb3B 30.8(2) . . ?
O21 Yb2B Yb3B 78.80(18) 6_565 . ?
O21 Yb2B O21 84.9(3) . 6_565 ?
O21 Yb2B O78B 137.5(5) . 6_565 ?
O21 Yb2B O78B 81.1(5) 6_565 6_565 ?
O21 Yb2B O78B 137.5(5) 6_565 . ?
O21 Yb2B O78B 81.1(5) . . ?
O21 Yb2B O89B 137.6(5) . 6_564 ?
O21 Yb2B O89B 137.6(5) 6_565 1_554 ?
O21 Yb2B O89B 81.0(5) . 1_554 ?
O21 Yb2B O89B 81.0(5) 6_565 6_564 ?
O78B Yb2B Yb1B 105.9(5) . . ?
O78B Yb2B Yb1B 157.6(4) 6_565 . ?
O78B Yb2B O20B 66.4(13) 6_565 . ?
O78B Yb2B O20B 66.4(13) . . ?
O78B Yb2B Yb3B 106.8(5) 6_565 . ?
O78B Yb2B Yb3B 68.8(4) 6_565 2_665 ?
O78B Yb2B Yb3B 68.8(4) . . ?
O78B Yb2B Yb3B 106.8(4) . 2_665 ?
O78B Yb2B O78B 82.7(10) 6_565 . ?
O89B Yb2B Yb1B 68.8(4) 1_554 . ?
O89B Yb2B Yb1B 106.9(4) 6_564 . ?
O89B Yb2B O20B 67.2(13) 6_564 . ?
O89B Yb2B O20B 67.2(13) 1_554 . ?
O89B Yb2B Yb3B 105.8(5) 1_554 . ?
O89B Yb2B Yb3B 105.8(5) 6_564 2_665 ?
O89B Yb2B Yb3B 157.7(4) 1_554 2_665 ?
O89B Yb2B Yb3B 157.7(4) 6_564 . ?
O89B Yb2B O78B 79.3(6) 6_564 6_565 ?
O89B Yb2B O78B 79.3(6) 1_554 . ?
O89B Yb2B O78B 133.5(6) 1_554 6_565 ?
O89B Yb2B O78B 133.5(6) 6_564 . ?
Yb1B Yb3B Yb2B 60.17(3) . . ?
Yb3B Yb3B Yb1B 89.99(3) 2_665 . ?
Yb3B Yb3B Yb2B 60.48(2) 2_665 . ?
O3B Yb3B Yb1B 89.99(6) . . ?
O3B Yb3B Yb2B 135.76(7) . . ?
O3B Yb3B Yb3B 90.28(5) . 2_665 ?
O3B Yb3B O21 120.88(17) . . ?
O3B Yb3B O31 61.34(9) . . ?
O3B Yb3B O79B 80.2(5) . 4_665 ?
O3B Yb3B O79B 155.5(5) . . ?
O30B Yb3B Yb1B 163.5(8) . . ?
O30B Yb3B Yb2B 117.21(19) . . ?
O30B Yb3B Yb3B 75.8(7) . 2_665 ?
O30B Yb3B O3B 81.9(4) . . ?
O30B Yb3B O21 145.6(3) . . ?
O30B Yb3B O31 88.2(9) . . ?
O30B Yb3B O79B 89.1(8) . 4_665 ?
O30B Yb3B O79B 89.1(8) . . ?
O21 Yb3B Yb1B 33.34(18) . . ?
O21 Yb3B Yb1B 33.34(18) 4_665 . ?
O21 Yb3B Yb2B 93.44(19) . 3_565 ?
O21 Yb3B Yb2B 93.44(19) 4_665 . ?
O21 Yb3B Yb2B 28.4(2) . . ?
O21 Yb3B Yb2B 28.4(2) 4_665 3_565 ?
O21 Yb3B Yb3B 78.51(18) . 2_665 ?
O21 Yb3B Yb3B 110.12(14) 4_665 2_665 ?
O21 Yb3B O21 65.8(4) 4_665 . ?
O31 Yb3B Yb1B 75.3(5) . . ?
O31 Yb3B Yb2B 78.9(2) . 3_565 ?
O31 Yb3B Yb2B 78.9(2) . . ?
O31 Yb3B Yb3B 33.08(19) . 2_665 ?
O31 Yb3B O21 82.5(4) . 4_665 ?
O31 Yb3B O21 82.5(4) . . ?
O79B Yb3B Yb1B 103.7(5) 4_665 . ?
O79B Yb3B Yb1B 103.7(5) . . ?
O79B Yb3B Yb2B 135.0(5) 4_665 . ?
O79B Yb3B Yb2B 68.4(5) . . ?
O79B Yb3B Yb3B 109.6(5) . 2_665 ?
O79B Yb3B Yb3B 163.2(5) 4_665 2_665 ?
O79B Yb3B O21 78.3(5) . . ?
O79B Yb3B O21 118.3(5) 4_665 . ?
O79B Yb3B O31 141.4(5) . . ?
O79B Yb3B O31 141.5(5) 4_665 . ?
O79B Yb3B O79B 76.9(9) . 4_665 ?
Yb1A O11 Yb1A 113.8(4) 3_565 . ?
Yb1A O11 Yb1A 113.8(4) 2_665 . ?
Yb1A O11 Yb1A 113.8(4) 3_565 2_665 ?
Yb1B O11 Yb1A 57.82(14) 2_665 3_565 ?
Yb1B O11 Yb1A 150.4(9) . 3_565 ?
Yb1B O11 Yb1B 113.7(4) 2_665 . ?
Yb1A O21 Yb3A 106.0(3) 2_665 2_665 ?
Yb2A O21 Yb1A 125.9(4) . 2_665 ?
Yb2A O21 Yb3A 125.8(4) . 2_665 ?
Yb1B O21 Yb3A 140.6(2) . 2_665 ?
Yb1B O21 Yb3B 113.3(3) . . ?
Yb2B O21 Yb3A 67.4(2) . 2_665 ?
Yb2B O21 Yb1B 120.9(4) . . ?
Yb2B O21 Yb3B 120.8(4) . . ?
Yb3B O21 Yb3A 55.79(19) . 2_665 ?
Yb3A O31 Yb3A 113.9(4) 3_565 2_665 ?
Yb3A O31 Yb3A 113.9(4) . 2_665 ?
Yb3A O31 Yb3A 113.9(4) 3_565 . ?
Yb3B O31 Yb3A 57.87(13) . 2_665 ?
Yb3B O31 Yb3A 57.87(13) 2_665 2_665 ?
Yb3B O31 Yb3A 150.8(9) . 3_565 ?
Yb3B O31 Yb3A 57.87(13) 2_665 3_565 ?
Yb3B O31 Yb3B 113.8(4) 2_665 . ?
C6 C1 C2 118.7(16) . . ?
C7 C1 C2 123.1(15) . . ?
C7 C1 C6 118.2(16) . . ?
C3 C2 C1 122.0(18) . . ?
C2 C3 C4 121.5(18) . . ?
C5 C4 C3 118.3(16) . . ?
C8 C4 C3 123.2(16) . . ?
C8 C4 C5 118.4(16) . . ?
C4 C5 C4 120(2) 5_655 . ?
C6 C5 C4 119.9(11) . . ?
C6 C5 C4 119.9(11) . 5_655 ?
C1 C6 C1 120(2) 5_655 . ?
C5 C6 C1 119.7(11) . . ?
C5 C6 C1 119.7(11) . 5_655 ?
C1 C7 C71 122.4(15) . . ?
C9 C7 C1 120.7(17) . . ?
C9 C7 C71 116.9(16) . . ?
C4 C8 C81 122.2(15) . . ?
C10 C8 C4 121.0(17) . . ?
C10 C8 C81 116.8(16) . . ?
C7 C9 C7 121(2) . 5_655 ?
C8 C10 C8 121(2) 5_655 . ?
C72 C71 C7 117.2(12) . . ?
C72 C71 C76 120.0 . . ?
C76 C71 C7 122.7(11) . . ?
C73 C72 C71 120.0 . . ?
C72 C73 C74 120.0 . . ?
C73 C74 C77 121.7(9) . . ?
C75 C74 C73 120.0 . . ?
C75 C74 C77 118.3(9) . . ?
C76 C75 C74 120.0 . . ?
C75 C76 C71 120.0 . . ?
C74 C77 Yb3A 147.9(10) . 2_665 ?
O78A C77 Yb3A 25.8(14) . 2_665 ?
O78A C77 C74 122.9(19) . . ?
O78A C77 O79A 122.2(19) . . ?
O79A C77 Yb3A 96.6(11) . 2_665 ?
O79A C77 C74 112.6(15) . . ?
O78B C77 Yb3A 70.0(9) . 2_665 ?
O78B C77 C74 112.9(13) . . ?
O79B C77 Yb3A 64.4(11) . 2_665 ?
O79B C77 C74 120.7(16) . . ?
O79B C77 O78B 126.3(16) . . ?
C77 O78A Yb3A 141(2) . 2_665 ?
C77 O79A Yb2A 137.8(16) . . ?
C77 O78B Yb2B 135.8(12) . . ?
C77 O79B Yb3B 139.8(15) . . ?
C82 C81 C8 123.2(12) . . ?
C82 C81 C86 120.0 . . ?
C86 C81 C8 116.7(12) . . ?
C81 C82 C83 120.0 . . ?
C84 C83 C82 120.0 . . ?
C83 C84 C85 120.0 . . ?
C83 C84 C87 118.6(9) . . ?
C85 C84 C87 121.4(9) . . ?
C84 C85 C86 120.0 . . ?
C85 C86 C81 120.0 . . ?
C84 C87 Yb1A 148.0(10) . 2_666 ?
O88A C87 Yb1A 96.6(11) . 2_666 ?
O88A C87 C84 112.4(15) . . ?
O89A C87 Yb1A 25.5(14) . 2_666 ?
O89A C87 C84 123.3(19) . . ?
O89A C87 O88A 122.0(19) . . ?
O88B C87 Yb1A 64.6(11) . 2_666 ?
O88B C87 C84 120.3(16) . . ?
O88B C87 O89B 126.4(16) . . ?
O89B C87 Yb1A 70.1(9) . 2_666 ?
O89B C87 C84 113.3(13) . . ?
C87 O88A Yb2A 137.6(16) . 1_556 ?
C87 O89A Yb1A 142(2) . 2_666 ?
C87 O88B Yb1B 139.8(15) . 1_556 ?
C87 O89B Yb2B 135.7(12) . 1_556 ?

loop_
_geom_bond_atom_site_label_1
_geom_bond_atom_site_label_2
_geom_bond_distance
_geom_bond_site_symmetry_2
_geom_bond_publ_flag
Yb1A Yb1A 3.839(4) 2_665 ?
Yb1A Yb1A 3.838(4) 3_565 ?
Yb1A O1A 2.2096(13) . ?
Yb1A O1A 2.2096(13) 3_565 ?
Yb1A O10A 2.20(3) . ?
Yb1A O11 2.292(5) . ?
Yb1A O21 2.411(8) 4_665 ?
Yb1A O21 2.411(8) 3_565 ?
Yb1A C87 3.190(15) 4_664 ?
Yb1A C87 3.190(15) 3_564 ?
Yb1A O89A 2.22(2) 4_664 ?
Yb1A O89A 2.22(2) 3_564 ?
O1A Yb2A 2.548(3) . ?
O10A Yb4 2.16(4) . ?
Yb2A O20A 2.52(3) . ?
Yb2A Yb3A 3.877(2) . ?
Yb2A Yb3A 3.877(2) 2_665 ?
Yb2A O3A 2.548(3) . ?
Yb2A O21 1.935(8) . ?
Yb2A O21 1.935(8) 4_665 ?
Yb2A O79A 2.24(3) . ?
Yb2A O79A 2.24(3) 4_665 ?
Yb2A O88A 2.22(3) 4_664 ?
Yb2A O88A 2.22(3) 1_554 ?
Yb3A Yb3A 3.839(4) 2_665 ?
Yb3A Yb3A 3.839(4) 3_565 ?
Yb3A O3A 2.2102(13) 3_565 ?
Yb3A O3A 2.2103(13) . ?
Yb3A O30A 2.22(3) . ?
Yb3A O21 2.413(8) 4_665 ?
Yb3A O21 2.413(8) 3_565 ?
Yb3A O31 2.290(5) . ?
Yb3A C77 3.192(15) 3_565 ?
Yb3A C77 3.192(15) 4_665 ?
Yb3A O78A 2.22(2) 4_665 ?
Yb3A O78A 2.22(2) 3_565 ?
O30A Yb5 2.12(4) . ?
Yb4 O40 2.34(7) . ?
Yb4 O40 2.34(7) 3_565 ?
Yb4 O40 2.34(7) 2_665 ?
Yb5 O50 2.36(7) 2_665 ?
Yb5 O50 2.36(7) 3_565 ?
Yb5 O50 2.36(7) . ?
Yb1B Yb1B 3.816(2) 2_665 ?
Yb1B O1B 2.2096(13) . ?
Yb1B O10B 2.12(2) . ?
Yb1B Yb2B 3.8735(14) 3_565 ?
Yb1B Yb2B 3.8735(14) . ?
Yb1B Yb3B 3.8533(16) . ?
Yb1B O11 2.279(5) . ?
Yb1B O21 2.306(8) 4_665 ?
Yb1B O21 2.306(8) . ?
Yb1B O88B 2.280(17) 1_554 ?
Yb1B O88B 2.280(17) 4_664 ?
O1B Yb2B 2.538(3) 3_565 ?
Yb2B O20B 2.64(3) . ?
Yb2B Yb3B 3.8741(14) 2_665 ?
Yb2B Yb3B 3.8741(14) . ?
Yb2B O21 2.147(8) . ?
Yb2B O21 2.147(8) 6_565 ?
Yb2B O78B 2.292(17) 6_565 ?
Yb2B O78B 2.292(17) . ?
Yb2B O89B 2.287(18) 1_554 ?
Yb2B O89B 2.287(18) 6_564 ?
Yb3B Yb3B 3.817(2) 2_665 ?
Yb3B O3B 2.2103(13) . ?
Yb3B O30B 2.13(2) . ?
Yb3B O21 2.308(8) . ?
Yb3B O21 2.308(8) 4_665 ?
Yb3B O31 2.278(5) . ?
Yb3B O79B 2.269(16) . ?
Yb3B O79B 2.269(16) 4_665 ?
C1 C2 1.43(2) . ?
C1 C6 1.427(19) . ?
C1 C7 1.39(2) . ?
C2 C3 1.337(17) . ?
C3 C4 1.43(2) . ?
C4 C5 1.432(19) . ?
C4 C8 1.39(2) . ?
C5 C6 1.42(2) . ?
C7 C9 1.38(2) . ?
C7 C71 1.527(18) . ?
C8 C10 1.38(2) . ?
C8 C81 1.530(18) . ?
C71 C72 1.3900 . ?
C71 C76 1.3900 . ?
C72 C73 1.3900 . ?
C73 C74 1.3900 . ?
C74 C75 1.3900 . ?
C74 C77 1.491(15) . ?
C75 C76 1.3900 . ?
C77 O78A 1.14(3) . ?
C77 O79A 1.44(3) . ?
C77 O78B 1.30(3) . ?
C77 O79B 1.18(2) . ?
C81 C82 1.3900 . ?
C81 C86 1.3900 . ?
C82 C83 1.3900 . ?
C83 C84 1.3900 . ?
C84 C85 1.3900 . ?
C84 C87 1.491(15) . ?
C85 C86 1.3900 . ?
C87 O88A 1.46(3) . ?
C87 O89A 1.14(3) . ?
C87 O88B 1.17(2) . ?
C87 O89B 1.30(3) . ?

loop_
_geom_torsion_atom_site_label_1
_geom_torsion_atom_site_label_2
_geom_torsion_atom_site_label_3
_geom_torsion_atom_site_label_4
_geom_torsion
_geom_torsion_site_symmetry_1
_geom_torsion_site_symmetry_2
_geom_torsion_site_symmetry_3
_geom_torsion_site_symmetry_4
_geom_torsion_publ_flag
Yb1A C87 O88A Yb2A -12(2) 2_666 . . 1_556 ?
Yb3A C77 O79A Yb2A 13(3) 2_665 . . . ?
C1 C2 C3 C4 -1.0(15) . . . . ?
C1 C7 C9 C7 0(5) . . . 5_655 ?
C1 C7 C71 C72 124(2) . . . . ?
C1 C7 C71 C76 -57(3) . . . . ?
C2 C1 C6 C1 -175(2) . . . 5_655 ?
C2 C1 C6 C5 0(3) . . . . ?
C2 C1 C7 C9 178(2) . . . . ?
C2 C1 C7 C71 -4(3) . . . . ?
C2 C3 C4 C5 2(3) . . . . ?
C2 C3 C4 C8 178.7(19) . . . . ?
C3 C4 C5 C4 175(2) . . . 5_655 ?
C3 C4 C5 C6 -2(4) . . . . ?
C3 C4 C8 C10 -177(3) . . . . ?
C3 C4 C8 C81 6(4) . . . . ?
C4 C5 C6 C1 -1(4) 5_655 . . 5_655 ?
C4 C5 C6 C1 -175(3) 5_655 . . . ?
C4 C5 C6 C1 175(3) . . . 5_655 ?
C4 C5 C6 C1 1(4) . . . . ?
C4 C8 C10 C8 2(5) . . . 5_655 ?
C4 C8 C81 C82 56(3) . . . . ?
C4 C8 C81 C86 -125(2) . . . . ?
C5 C4 C8 C10 0(4) . . . . ?
C5 C4 C8 C81 -177(2) . . . . ?
C6 C1 C2 C3 0(2) . . . . ?
C6 C1 C7 C9 -2(4) . . . . ?
C6 C1 C7 C71 176(2) . . . . ?
C7 C1 C2 C3 -179.6(18) . . . . ?
C7 C1 C6 C1 5(4) . . . 5_655 ?
C7 C1 C6 C5 180(2) . . . . ?
C7 C71 C72 C73 179.0(13) . . . . ?
C7 C71 C76 C75 -179.0(14) . . . . ?
C8 C4 C5 C4 -2(5) . . . 5_655 ?
C8 C4 C5 C6 -179(2) . . . . ?
C8 C81 C82 C83 178.8(14) . . . . ?
C8 C81 C86 C85 -178.9(13) . . . . ?
C9 C7 C71 C72 -57(3) . . . . ?
C9 C7 C71 C76 122(2) . . . . ?
C10 C8 C81 C82 -122(2) . . . . ?
C10 C8 C81 C86 57(3) . . . . ?
C71 C7 C9 C7 -179(2) . . . 5_655 ?
C71 C72 C73 C74 0.0 . . . . ?
C72 C71 C76 C75 0.0 . . . . ?
C72 C73 C74 C75 0.0 . . . . ?
C72 C73 C74 C77 178.6(13) . . . . ?
C73 C74 C75 C76 0.0 . . . . ?
C73 C74 C77 Yb3A -86(2) . . . 2_665 ?
C73 C74 C77 O78A -77(2) . . . . ?
C73 C74 C77 O79A 120.2(16) . . . . ?
C73 C74 C77 O78B 3(2) . . . . ?
C73 C74 C77 O79B -176.2(16) . . . . ?
C74 C75 C76 C71 0.0 . . . . ?
C74 C77 O78A Yb3A -169(2) . . . 2_665 ?
C74 C77 O79A Yb2A 179.0(18) . . . . ?
C74 C77 O78B Yb2B -172.9(13) . . . . ?
C74 C77 O79B Yb3B 164.3(15) . . . . ?
C75 C74 C77 Yb3A 93(2) . . . 2_665 ?
C75 C74 C77 O78A 102(2) . . . . ?
C75 C74 C77 O79A -61.2(18) . . . . ?
C75 C74 C77 O78B -178.9(14) . . . . ?
C75 C74 C77 O79B 2(2) . . . . ?
C76 C71 C72 C73 0.0 . . . . ?
C77 C74 C75 C76 -178.6(12) . . . . ?
O78A C77 O79A Yb2A 16(4) . . . . ?
O79A C77 O78A Yb3A -8(5) . . . 2_665 ?
O78B C77 O79B Yb3B -14(4) . . . . ?
O79B C77 O78B Yb2B 6(3) . . . . ?
C81 C8 C10 C8 179(2) . . . 5_655 ?
C81 C82 C83 C84 0.0 . . . . ?
C82 C81 C86 C85 0.0 . . . . ?
C82 C83 C84 C85 0.0 . . . . ?
C82 C83 C84 C87 178.2(12) . . . . ?
C83 C84 C85 C86 0.0 . . . . ?
C83 C84 C87 Yb1A -92(2) . . . 2_666 ?
C83 C84 C87 O88A 61.6(18) . . . . ?
C83 C84 C87 O89A -101(2) . . . . ?
C83 C84 C87 O88B -2(2) . . . . ?
C83 C84 C87 O89B 178.7(14) . . . . ?
C84 C85 C86 C81 0.0 . . . . ?
C84 C87 O88A Yb2A -178.1(18) . . . 1_556 ?
C84 C87 O89A Yb1A 169(2) . . . 2_666 ?
C84 C87 O88B Yb1B -164.1(14) . . . 1_556 ?
C84 C87 O89B Yb2B 172.7(13) . . . 1_556 ?
C85 C84 C87 Yb1A 86.2(19) . . . 2_666 ?
C85 C84 C87 O88A -120.2(16) . . . . ?
C85 C84 C87 O89A 77(2) . . . . ?
C85 C84 C87 O88B 176.2(16) . . . . ?
C85 C84 C87 O89B -3(2) . . . . ?
C86 C81 C82 C83 0.0 . . . . ?
C87 C84 C85 C86 -178.2(13) . . . . ?
O88A C87 O89A Yb1A 7(5) . . . 2_666 ?
O89A C87 O88A Yb2A -15(4) . . . 1_556 ?
O88B C87 O89B Yb2B -7(3) . . . 1_556 ?
O89B C87 O88B Yb1B 15(4) . . . 1_556 ?

loop_
_twin_individual_id
_twin_individual_mass_fraction_refined
1 0.49(4)
2 0.51(4)
